data_4303084
loop_
_publ_author_name
'Treffly B. Ditri'
'Brian J. Fox'
'Curtis E. Moore'
'Arnold L. Rheingold'
'Joshua S. Figueroa'

_publ_section_title
;
Effective Control of Ligation and Geometric Isomerism: Direct Comparison of
Steric Properties Associated with Bis-mesityl and
Bis-diisopropylphenyl m-Terphenyl Isocyanides
;
_journal_name_full 'Inorganic Chemistry'
_journal_page_first 8362
_journal_page_last 8375
_journal_paper_doi 10.1021/ic9010828
_journal_volume 48
_journal_year 2009
_chemical_formula_sum 'C71 H90 Cu F3 N2 O5 S'
_chemical_formula_weight 1204.05
_chemical_name_common '[(THF)2Cu(CNArDipp2)2]OTf'
_chemical_name_systematic
; 
 ? 
;
_space_group_IT_number 14
_symmetry_cell_setting monoclinic
_symmetry_space_group_name_Hall '-P 2ybc'
_symmetry_space_group_name_H-M 'P 1 21/c 1'
_atom_sites_solution_hydrogens geom
_atom_sites_solution_primary direct
_atom_sites_solution_secondary difmap
_audit_creation_method SHELXL-97
_cell_angle_alpha 90.000(5)
_cell_angle_beta 107.463(5)
_cell_angle_gamma 90.000(5)
_cell_formula_units_Z 4
_cell_length_a 12.002(5)
_cell_length_b 34.000(5)
_cell_length_c 18.363(5)
_cell_measurement_reflns_used 30982
_cell_measurement_temperature 100(2)
_cell_measurement_theta_max 23.25
_cell_measurement_theta_min 1.31
_cell_volume 7148(4)
_computing_cell_refinement 'Bruker SAINT'
_computing_data_collection 'Bruker APEX2'
_computing_data_reduction 'Bruker SAINT'
_computing_molecular_graphics 'Bruker SHELXTL'
_computing_publication_material 'Bruker SHELXTL'
_computing_structure_refinement 'SHELXL-97 (Sheldrick, 1997)'
_computing_structure_solution 'SHELXS-97 (Sheldrick, 1990)'
_diffrn_ambient_temperature 100(2)
_diffrn_measured_fraction_theta_full 0.978
_diffrn_measured_fraction_theta_max 0.978
_diffrn_measurement_device_type 'CCD area detector'
_diffrn_measurement_method 'phi and omega scans'
_diffrn_radiation_monochromator graphite
_diffrn_radiation_source 'fine-focus sealed tube'
_diffrn_radiation_type MoK\a
_diffrn_radiation_wavelength 0.71069
_diffrn_reflns_av_R_equivalents 0.0943
_diffrn_reflns_av_sigmaI/netI 0.1194
_diffrn_reflns_limit_h_max 13
_diffrn_reflns_limit_h_min -13
_diffrn_reflns_limit_k_max 29
_diffrn_reflns_limit_k_min -37
_diffrn_reflns_limit_l_max 20
_diffrn_reflns_limit_l_min -20
_diffrn_reflns_number 30982
_diffrn_reflns_theta_full 23.25
_diffrn_reflns_theta_max 23.25
_diffrn_reflns_theta_min 1.31
_exptl_absorpt_coefficient_mu 0.388
_exptl_absorpt_correction_T_max 0.9622
_exptl_absorpt_correction_T_min 0.9264
_exptl_absorpt_correction_type multi-scan
_exptl_absorpt_process_details SADABS
_exptl_crystal_colour colorless
_exptl_crystal_density_diffrn 1.119
_exptl_crystal_density_method 'not measured'
_exptl_crystal_description block
_exptl_crystal_F_000 2568
_exptl_crystal_size_max 0.20
_exptl_crystal_size_mid 0.20
_exptl_crystal_size_min 0.10
_platon_squeeze_details
;
SQUEEZE was employed to account for a severely disordered molecule of THF
(C4H8O).  A total of 173 electrons in a solvent accessible void of 
748.9 Ang^3 were accounted for.  This corresponds to roughly 4
disordered molecules of THF per unit cell.  
;
_refine_diff_density_max 0.573
_refine_diff_density_min -0.634
_refine_diff_density_rms 0.067
_refine_ls_extinction_method none
_refine_ls_goodness_of_fit_ref 1.030
_refine_ls_hydrogen_treatment constr
_refine_ls_matrix_type full
_refine_ls_number_parameters 764
_refine_ls_number_reflns 10043
_refine_ls_number_restraints 0
_refine_ls_restrained_S_all 1.030
_refine_ls_R_factor_all 0.1160
_refine_ls_R_factor_gt 0.0656
_refine_ls_shift/su_max 0.005
_refine_ls_shift/su_mean 0.000
_refine_ls_structure_factor_coef Fsqd
_refine_ls_weighting_details 'calc w=1/[\s^2^(Fo^2^)+(0.0500P)^2^+0.0000P] where P=(Fo^2^+2Fc^2^)/3'
_refine_ls_weighting_scheme calc
_refine_ls_wR_factor_gt 0.1306
_refine_ls_wR_factor_ref 0.1467
_reflns_number_gt 5898
_reflns_number_total 10043
_reflns_threshold_expression >2sigma(I)
_cod_data_source_file ic9010828_si_002_02.cif
_cod_data_source_block jfig43
_cod_depositor_comments
;
The following automatic conversions were performed:
'_symmetry_cell_setting' value 'Monoclinic' changed to 'monoclinic'
according to '/home/saulius/struct/CIF-dictionaries/cif_core.dic'
dictionary named 'cif_core.dic' version 2.4.1 from 2010-06-29.

Automatic conversion script
Id: cif_fix_enum 1527 2010-12-29 10:47:43Z saulius 
;
_cod_database_code 4303084

loop_
_symmetry_equiv_pos_as_xyz
'x, y, z'
'-x, y+1/2, -z+1/2'
'-x, -y, -z'
'x, -y-1/2, z-1/2'

loop_
_atom_site_label
_atom_site_type_symbol
_atom_site_fract_x
_atom_site_fract_y
_atom_site_fract_z
_atom_site_U_iso_or_equiv
_atom_site_adp_type
_atom_site_occupancy
_atom_site_symmetry_multiplicity
_atom_site_calc_flag
_atom_site_refinement_flags
_atom_site_disorder_assembly
_atom_site_disorder_group
Cu1 Cu -0.00575(5) 0.133097(17) -0.21188(3) 0.02761(18) Uani 1 1 d . . .
O1 O -0.0483(3) 0.19109(9) -0.18618(18) 0.0376(9) Uani 1 1 d . . .
N1 N -0.1382(3) 0.11115(10) -0.3770(2) 0.0221(9) Uani 1 1 d . . .
F1 F 0.1781(3) -0.17725(10) -0.15198(19) 0.0672(10) Uani 1 1 d . . .
C1 C 0.1510(4) 0.12651(13) -0.1491(3) 0.0236(11) Uani 1 1 d . . .
S2 S 0.06907(16) -0.11830(4) -0.23834(8) 0.0514(4) Uani 1 1 d . . .
F2 F 0.1332(3) -0.12955(10) -0.08934(16) 0.0568(9) Uani 1 1 d . . .
O2 O -0.1206(3) 0.10614(9) -0.15341(17) 0.0304(8) Uani 1 1 d . . .
N2 N 0.2464(3) 0.12280(10) -0.1094(2) 0.0212(9) Uani 1 1 d . . .
C2 C -0.0899(4) 0.12062(13) -0.3147(3) 0.0243(12) Uani 1 1 d . . .
F3 F 0.0004(3) -0.16967(9) -0.15282(18) 0.0620(10) Uani 1 1 d . . .
O3 O 0.1848(4) -0.10173(11) -0.2289(2) 0.0641(12) Uani 1 1 d . . .
C3 C -0.1298(7) 0.21658(18) -0.2383(4) 0.085(2) Uani 1 1 d . . .
H3A H -0.2081 0.2057 -0.2524 0.102 Uiso 1 1 calc R . .
H3B H -0.1073 0.2209 -0.2842 0.102 Uiso 1 1 calc R . .
O4 O -0.0180(4) -0.09114(11) -0.2277(2) 0.0658(12) Uani 1 1 d . . .
C4 C -0.1233(13) 0.2534(2) -0.1948(5) 0.214(8) Uani 1 1 d . . .
H4A H -0.1307 0.2756 -0.2290 0.257 Uiso 1 1 calc R . .
H4B H -0.1880 0.2543 -0.1734 0.257 Uiso 1 1 calc R . .
O5 O 0.0277(4) -0.14564(11) -0.30098(19) 0.0599(12) Uani 1 1 d . . .
C5 C -0.0210(7) 0.25643(18) -0.1373(5) 0.095(3) Uani 1 1 d . . .
H5A H -0.0326 0.2690 -0.0927 0.114 Uiso 1 1 calc R . .
H5B H 0.0368 0.2710 -0.1535 0.114 Uiso 1 1 calc R . .
C6 C 0.0147(8) 0.21328(19) -0.1213(4) 0.115(3) Uani 1 1 d . . .
H6A H 0.0981 0.2103 -0.1126 0.138 Uiso 1 1 calc R . .
H6B H -0.0039 0.2042 -0.0762 0.138 Uiso 1 1 calc R . .
C7 C -0.1988(5) 0.12645(15) -0.1199(3) 0.0481(15) Uani 1 1 d . . .
H7A H -0.2146 0.1529 -0.1401 0.058 Uiso 1 1 calc R . .
H7B H -0.1663 0.1278 -0.0648 0.058 Uiso 1 1 calc R . .
C8 C -0.3105(6) 0.10109(17) -0.1432(4) 0.073(2) Uani 1 1 d . . .
H8A H -0.3537 0.1037 -0.1064 0.087 Uiso 1 1 calc R . .
H8B H -0.3608 0.1085 -0.1933 0.087 Uiso 1 1 calc R . .
C9 C -0.2668(5) 0.06147(18) -0.1437(3) 0.0554(17) Uani 1 1 d . . .
H9A H -0.3255 0.0446 -0.1770 0.066 Uiso 1 1 calc R . .
H9B H -0.2432 0.0503 -0.0927 0.066 Uiso 1 1 calc R . .
C10 C -0.1630(4) 0.06639(15) -0.1734(3) 0.0391(14) Uani 1 1 d . . .
H10A H -0.1028 0.0473 -0.1499 0.047 Uiso 1 1 calc R . .
H10B H -0.1862 0.0628 -0.2283 0.047 Uiso 1 1 calc R . .
C11 C 0.3604(4) 0.11541(13) -0.0611(2) 0.0195(11) Uani 1 1 d . . .
C12 C 0.3909(4) 0.07626(13) -0.0387(2) 0.0196(11) Uani 1 1 d . . .
C13 C 0.5033(4) 0.06986(14) 0.0095(2) 0.0239(11) Uani 1 1 d . . .
H13 H 0.5267 0.0444 0.0254 0.029 Uiso 1 1 calc R . .
C14 C 0.5813(4) 0.10070(14) 0.0346(3) 0.0308(12) Uani 1 1 d . . .
H14 H 0.6561 0.0958 0.0668 0.037 Uiso 1 1 calc R . .
C15 C 0.5476(4) 0.13907(14) 0.0113(3) 0.0294(12) Uani 1 1 d . . .
H15 H 0.6007 0.1595 0.0284 0.035 Uiso 1 1 calc R . .
C16 C 0.4368(4) 0.14762(13) -0.0368(2) 0.0194(11) Uani 1 1 d . . .
C17 C 0.3968(4) 0.18866(14) -0.0592(3) 0.0272(12) Uani 1 1 d . . .
C19 C 0.4376(4) 0.17946(15) -0.1879(3) 0.0351(13) Uani 1 1 d . . .
H19 H 0.4559 0.1529 -0.1669 0.042 Uiso 1 1 calc R . .
C20 C 0.5507(4) 0.19727(15) -0.1972(3) 0.0431(14) Uani 1 1 d . . .
H20A H 0.5358 0.2236 -0.2164 0.065 Uiso 1 1 calc R . .
H20B H 0.5769 0.1816 -0.2323 0.065 Uiso 1 1 calc R . .
H20C H 0.6099 0.1977 -0.1485 0.065 Uiso 1 1 calc R . .
C21 C 0.3440(5) 0.17564(18) -0.2658(3) 0.0571(17) Uani 1 1 d . . .
H21A H 0.2736 0.1652 -0.2588 0.086 Uiso 1 1 calc R . .
H21B H 0.3715 0.1583 -0.2979 0.086 Uiso 1 1 calc R . .
H21C H 0.3284 0.2011 -0.2894 0.086 Uiso 1 1 calc R . .
C22 C 0.3950(4) 0.20350(14) -0.1310(3) 0.0297(12) Uani 1 1 d . . .
C23 C 0.3536(5) 0.24200(14) -0.1511(3) 0.0420(14) Uani 1 1 d . . .
H23 H 0.3525 0.2522 -0.1983 0.050 Uiso 1 1 calc R . .
C24 C 0.3149(5) 0.26467(16) -0.1015(4) 0.0508(16) Uani 1 1 d . . .
H24 H 0.2867 0.2899 -0.1154 0.061 Uiso 1 1 calc R . .
C25 C 0.3180(5) 0.24989(15) -0.0311(3) 0.0438(15) Uani 1 1 d . . .
H25 H 0.2925 0.2657 0.0021 0.053 Uiso 1 1 calc R . .
C26 C 0.3583(4) 0.21170(14) -0.0077(3) 0.0301(13) Uani 1 1 d . . .
C27 C 0.3571(5) 0.19637(15) 0.0702(3) 0.0425(14) Uani 1 1 d . . .
H27 H 0.4002 0.1715 0.0795 0.051 Uiso 1 1 calc R . .
C28 C 0.4175(8) 0.2247(2) 0.1343(4) 0.131(4) Uani 1 1 d . . .
H28A H 0.4997 0.2253 0.1401 0.196 Uiso 1 1 calc R . .
H28B H 0.4055 0.2161 0.1811 0.196 Uiso 1 1 calc R . .
H28C H 0.3855 0.2506 0.1220 0.196 Uiso 1 1 calc R . .
C29 C 0.2331(6) 0.1881(2) 0.0695(4) 0.080(2) Uani 1 1 d . . .
H29A H 0.1878 0.2118 0.0572 0.120 Uiso 1 1 calc R . .
H29B H 0.2330 0.1790 0.1189 0.120 Uiso 1 1 calc R . .
H29C H 0.1997 0.1684 0.0319 0.120 Uiso 1 1 calc R . .
C30 C 0.3040(4) 0.04321(13) -0.0633(2) 0.0196(11) Uani 1 1 d . . .
C31 C 0.2168(4) 0.03915(13) -0.0265(2) 0.0206(11) Uani 1 1 d . . .
C32 C 0.2055(4) 0.06685(14) 0.0368(2) 0.0280(12) Uani 1 1 d . . .
H32 H 0.2615 0.0884 0.0411 0.034 Uiso 1 1 calc R . .
C33 C 0.0829(4) 0.08513(14) 0.0204(3) 0.0333(13) Uani 1 1 d . . .
H33A H 0.0268 0.0647 0.0182 0.050 Uiso 1 1 calc R . .
H33B H 0.0631 0.0988 -0.0275 0.050 Uiso 1 1 calc R . .
H33C H 0.0825 0.1033 0.0604 0.050 Uiso 1 1 calc R . .
C34 C 0.2370(5) 0.04549(16) 0.1142(3) 0.0451(15) Uani 1 1 d . . .
H34A H 0.1828 0.0244 0.1118 0.068 Uiso 1 1 calc R . .
H34B H 0.2332 0.0637 0.1534 0.068 Uiso 1 1 calc R . .
H34C H 0.3147 0.0350 0.1259 0.068 Uiso 1 1 calc R . .
C35 C 0.1382(4) 0.00770(14) -0.0482(3) 0.0310(13) Uani 1 1 d . . .
H35 H 0.0799 0.0046 -0.0249 0.037 Uiso 1 1 calc R . .
C36 C 0.1460(4) -0.01878(13) -0.1039(3) 0.0269(12) Uani 1 1 d . . .
H36 H 0.0938 -0.0397 -0.1171 0.032 Uiso 1 1 calc R . .
C37 C 0.2313(4) -0.01426(13) -0.1400(2) 0.0241(11) Uani 1 1 d . . .
H37 H 0.2354 -0.0322 -0.1773 0.029 Uiso 1 1 calc R . .
C38 C 0.3114(4) 0.01668(12) -0.1214(2) 0.0191(11) Uani 1 1 d . . .
C39 C 0.4012(4) 0.02266(13) -0.1639(2) 0.0235(11) Uani 1 1 d . . .
H39 H 0.4747 0.0304 -0.1263 0.028 Uiso 1 1 calc R . .
C40 C 0.4252(4) -0.01447(13) -0.2039(3) 0.0319(13) Uani 1 1 d . . .
H40A H 0.4425 -0.0359 -0.1683 0.048 Uiso 1 1 calc R . .
H40B H 0.4906 -0.0100 -0.2227 0.048 Uiso 1 1 calc R . .
H40C H 0.3576 -0.0208 -0.2458 0.048 Uiso 1 1 calc R . .
C41 C 0.3649(4) 0.05628(13) -0.2223(3) 0.0317(12) Uani 1 1 d . . .
H41A H 0.2915 0.0500 -0.2591 0.048 Uiso 1 1 calc R . .
H41B H 0.4233 0.0596 -0.2478 0.048 Uiso 1 1 calc R . .
H41C H 0.3572 0.0802 -0.1964 0.048 Uiso 1 1 calc R . .
C42 C -0.1812(4) 0.10100(13) -0.4559(2) 0.0203(11) Uani 1 1 d . . .
C43 C -0.1592(4) 0.12750(14) -0.5084(2) 0.0251(12) Uani 1 1 d . . .
C44 C -0.1939(4) 0.11558(14) -0.5850(2) 0.0265(12) Uani 1 1 d . . .
H44 H -0.1806 0.1322 -0.6219 0.032 Uiso 1 1 calc R . .
C45 C -0.2474(4) 0.07960(14) -0.6069(3) 0.0299(12) Uani 1 1 d . . .
H45 H -0.2680 0.0720 -0.6579 0.036 Uiso 1 1 calc R . .
C46 C -0.2705(4) 0.05481(14) -0.5531(3) 0.0286(12) Uani 1 1 d . . .
H46 H -0.3080 0.0310 -0.5687 0.034 Uiso 1 1 calc R . .
C47 C -0.2385(4) 0.06502(13) -0.4760(2) 0.0193(11) Uani 1 1 d . . .
C48 C -0.2655(4) 0.03885(13) -0.4172(2) 0.0203(11) Uani 1 1 d . . .
C49 C -0.1832(4) 0.01097(13) -0.3771(2) 0.0193(11) Uani 1 1 d . . .
C50 C -0.0661(4) 0.00607(13) -0.3919(2) 0.0231(11) Uani 1 1 d . . .
H50 H -0.0566 0.0281 -0.4240 0.028 Uiso 1 1 calc R . .
C51 C -0.0650(4) -0.03227(14) -0.4365(3) 0.0408(14) Uani 1 1 d . . .
H51A H -0.0752 -0.0543 -0.4065 0.061 Uiso 1 1 calc R . .
H51B H 0.0083 -0.0346 -0.4472 0.061 Uiso 1 1 calc R . .
H51C H -0.1274 -0.0317 -0.4837 0.061 Uiso 1 1 calc R . .
C52 C 0.0375(4) 0.00675(15) -0.3189(3) 0.0397(14) Uani 1 1 d . . .
H52A H 0.0349 0.0304 -0.2909 0.060 Uiso 1 1 calc R . .
H52B H 0.1091 0.0059 -0.3319 0.060 Uiso 1 1 calc R . .
H52C H 0.0333 -0.0157 -0.2880 0.060 Uiso 1 1 calc R . .
C53 C -0.2123(4) -0.01352(13) -0.3241(2) 0.0259(12) Uani 1 1 d . . .
H53 H -0.1587 -0.0321 -0.2974 0.031 Uiso 1 1 calc R . .
C54 C -0.3194(4) -0.01040(14) -0.3110(2) 0.0286(12) Uani 1 1 d . . .
H54 H -0.3382 -0.0270 -0.2762 0.034 Uiso 1 1 calc R . .
C55 C -0.3988(4) 0.01779(14) -0.3500(2) 0.0299(12) Uani 1 1 d . . .
H55 H -0.4703 0.0200 -0.3403 0.036 Uiso 1 1 calc R . .
C56 C -0.3745(4) 0.04278(13) -0.4033(2) 0.0205(11) Uani 1 1 d . . .
C57 C -0.4653(4) 0.07312(14) -0.4448(3) 0.0278(12) Uani 1 1 d . . .
H57 H -0.4398 0.0841 -0.4865 0.033 Uiso 1 1 calc R . .
C58 C -0.4718(5) 0.10711(14) -0.3913(3) 0.0467(15) Uani 1 1 d . . .
H58A H -0.5041 0.0978 -0.3526 0.070 Uiso 1 1 calc R . .
H58B H -0.5207 0.1276 -0.4202 0.070 Uiso 1 1 calc R . .
H58C H -0.3948 0.1173 -0.3678 0.070 Uiso 1 1 calc R . .
C59 C -0.5867(4) 0.05500(15) -0.4800(3) 0.0427(15) Uani 1 1 d . . .
H59A H -0.6165 0.0458 -0.4400 0.064 Uiso 1 1 calc R . .
H59B H -0.5810 0.0334 -0.5122 0.064 Uiso 1 1 calc R . .
H59C H -0.6385 0.0745 -0.5097 0.064 Uiso 1 1 calc R . .
C60 C -0.0996(4) 0.16567(13) -0.4811(2) 0.0243(11) Uani 1 1 d . . .
C61 C -0.1659(5) 0.19788(15) -0.4680(3) 0.0342(13) Uani 1 1 d . . .
C63 C -0.3506(7) 0.2170(4) -0.5664(6) 0.241(8) Uani 1 1 d . . .
H63A H -0.3329 0.2445 -0.5596 0.361 Uiso 1 1 calc R . .
H63B H -0.4338 0.2135 -0.5836 0.361 Uiso 1 1 calc R . .
H63C H -0.3172 0.2065 -0.6037 0.361 Uiso 1 1 calc R . .
C64 C -0.3528(7) 0.2105(2) -0.4326(5) 0.126(4) Uani 1 1 d . . .
H64A H -0.3554 0.2387 -0.4339 0.189 Uiso 1 1 calc R . .
H64B H -0.3063 0.2019 -0.3830 0.189 Uiso 1 1 calc R . .
H64C H -0.4306 0.2003 -0.4430 0.189 Uiso 1 1 calc R . .
C65 C -0.1085(5) 0.23171(15) -0.4359(3) 0.0475(16) Uani 1 1 d . . .
H65 H -0.1515 0.2531 -0.4275 0.057 Uiso 1 1 calc R . .
C66 C 0.0118(6) 0.23445(16) -0.4159(3) 0.0503(17) Uani 1 1 d . . .
H66 H 0.0491 0.2572 -0.3930 0.060 Uiso 1 1 calc R . .
C67 C 0.0777(5) 0.20287(15) -0.4303(3) 0.0420(14) Uani 1 1 d . . .
H67 H 0.1586 0.2049 -0.4172 0.050 Uiso 1 1 calc R . .
C68 C 0.0226(4) 0.16830(13) -0.4641(3) 0.0268(12) Uani 1 1 d . . .
C69 C 0.0935(4) 0.13420(14) -0.4806(3) 0.0284(12) Uani 1 1 d . . .
H69 H 0.0396 0.1179 -0.5197 0.034 Uiso 1 1 calc R . .
C70 C 0.1896(5) 0.14812(16) -0.5143(3) 0.0505(16) Uani 1 1 d . . .
H70A H 0.1557 0.1646 -0.5578 0.076 Uiso 1 1 calc R . .
H70B H 0.2257 0.1257 -0.5297 0.076 Uiso 1 1 calc R . .
H70C H 0.2472 0.1628 -0.4764 0.076 Uiso 1 1 calc R . .
C71 C 0.1433(5) 0.10801(14) -0.4113(3) 0.0414(14) Uani 1 1 d . . .
H71A H 0.1918 0.1234 -0.3700 0.062 Uiso 1 1 calc R . .
H71B H 0.1891 0.0874 -0.4239 0.062 Uiso 1 1 calc R . .
H71C H 0.0805 0.0966 -0.3961 0.062 Uiso 1 1 calc R . .
C72 C 0.0974(5) -0.14999(16) -0.1538(3) 0.0373(13) Uani 1 1 d . . .
C122 C -0.3002(5) 0.19587(18) -0.4915(3) 0.0568(17) Uani 1 1 d . . .
H62 H -0.3219 0.1681 -0.5004 0.068 Uiso 1 1 calc R . .

loop_
_atom_site_aniso_label
_atom_site_aniso_U_11
_atom_site_aniso_U_22
_atom_site_aniso_U_33
_atom_site_aniso_U_23
_atom_site_aniso_U_13
_atom_site_aniso_U_12
Cu1 0.0240(3) 0.0281(4) 0.0289(3) -0.0074(3) 0.0052(3) 0.0002(3)
O1 0.041(2) 0.028(2) 0.040(2) -0.0057(18) 0.0072(17) 0.0083(17)
N1 0.025(2) 0.014(2) 0.029(2) 0.002(2) 0.0111(19) 0.0017(18)
F1 0.068(2) 0.052(2) 0.087(3) 0.012(2) 0.032(2) 0.015(2)
C1 0.029(3) 0.015(3) 0.031(3) -0.011(2) 0.016(2) -0.009(2)
S2 0.0901(13) 0.0296(9) 0.0362(8) 0.0004(7) 0.0218(8) -0.0118(9)
F2 0.062(2) 0.074(2) 0.0364(18) 0.0018(18) 0.0188(16) -0.0072(19)
O2 0.0274(19) 0.030(2) 0.0380(19) -0.0074(17) 0.0154(16) 0.0009(16)
N2 0.027(2) 0.016(2) 0.024(2) -0.0018(18) 0.0118(19) -0.0063(18)
C2 0.018(3) 0.025(3) 0.030(3) -0.001(2) 0.007(2) 0.000(2)
F3 0.057(2) 0.059(2) 0.071(2) 0.0197(19) 0.0204(18) -0.0174(19)
O3 0.100(3) 0.051(3) 0.056(3) -0.014(2) 0.045(2) -0.041(3)
C3 0.119(7) 0.049(5) 0.072(5) 0.006(4) 0.008(4) 0.027(4)
O4 0.096(3) 0.030(2) 0.061(3) 0.001(2) 0.007(2) 0.018(2)
C4 0.45(2) 0.019(5) 0.096(7) -0.023(5) -0.037(10) 0.053(8)
O5 0.108(4) 0.040(2) 0.034(2) -0.0143(19) 0.024(2) -0.024(2)
C5 0.115(7) 0.031(4) 0.101(6) -0.035(4) -0.023(5) 0.006(4)
C6 0.171(9) 0.050(5) 0.078(5) -0.043(4) -0.034(5) 0.010(5)
C7 0.057(4) 0.033(3) 0.070(4) -0.006(3) 0.045(3) 0.000(3)
C8 0.064(5) 0.047(4) 0.133(6) 0.009(4) 0.068(5) 0.000(4)
C9 0.048(4) 0.057(4) 0.070(4) -0.016(4) 0.032(3) -0.012(3)
C10 0.036(3) 0.034(3) 0.053(3) -0.007(3) 0.022(3) -0.006(3)
C11 0.014(2) 0.023(3) 0.019(2) -0.004(2) 0.000(2) 0.001(2)
C12 0.019(3) 0.021(3) 0.023(3) -0.002(2) 0.013(2) 0.000(2)
C13 0.026(3) 0.022(3) 0.024(3) -0.001(2) 0.009(2) -0.002(2)
C14 0.020(3) 0.035(3) 0.033(3) 0.000(3) 0.003(2) 0.001(3)
C15 0.028(3) 0.025(3) 0.035(3) -0.007(2) 0.009(2) -0.010(2)
C16 0.019(3) 0.019(3) 0.022(2) -0.005(2) 0.011(2) -0.001(2)
C17 0.018(3) 0.026(3) 0.037(3) -0.007(3) 0.007(2) -0.008(2)
C19 0.046(3) 0.023(3) 0.044(3) 0.004(3) 0.024(3) -0.004(3)
C20 0.044(3) 0.040(3) 0.051(3) 0.000(3) 0.022(3) 0.005(3)
C21 0.053(4) 0.068(4) 0.050(4) -0.015(3) 0.015(3) -0.021(3)
C22 0.028(3) 0.022(3) 0.042(3) -0.002(3) 0.017(2) -0.005(2)
C23 0.054(4) 0.023(3) 0.059(4) 0.008(3) 0.031(3) 0.002(3)
C24 0.065(4) 0.018(3) 0.085(5) 0.005(3) 0.046(4) 0.003(3)
C25 0.055(4) 0.024(3) 0.063(4) -0.008(3) 0.034(3) -0.004(3)
C26 0.029(3) 0.022(3) 0.045(3) -0.016(3) 0.020(3) -0.011(2)
C27 0.054(4) 0.033(3) 0.049(3) -0.014(3) 0.028(3) 0.001(3)
C28 0.241(11) 0.112(7) 0.048(4) -0.046(5) 0.058(6) -0.097(7)
C29 0.071(5) 0.084(5) 0.104(6) 0.049(5) 0.056(4) 0.027(4)
C30 0.022(3) 0.017(3) 0.019(2) 0.004(2) 0.006(2) -0.001(2)
C31 0.022(3) 0.017(3) 0.024(3) 0.000(2) 0.008(2) 0.004(2)
C32 0.030(3) 0.030(3) 0.027(3) 0.003(2) 0.014(2) -0.003(2)
C33 0.036(3) 0.031(3) 0.034(3) 0.002(3) 0.013(2) 0.007(3)
C34 0.055(4) 0.054(4) 0.029(3) 0.003(3) 0.017(3) 0.018(3)
C35 0.028(3) 0.034(3) 0.036(3) 0.002(3) 0.016(2) -0.004(3)
C36 0.024(3) 0.020(3) 0.037(3) -0.002(2) 0.009(2) -0.008(2)
C37 0.025(3) 0.019(3) 0.028(3) -0.002(2) 0.009(2) -0.001(2)
C38 0.023(3) 0.017(3) 0.017(2) 0.002(2) 0.005(2) 0.003(2)
C39 0.020(3) 0.030(3) 0.024(3) -0.007(2) 0.012(2) -0.002(2)
C40 0.038(3) 0.035(3) 0.029(3) -0.002(3) 0.019(2) 0.004(3)
C41 0.041(3) 0.026(3) 0.033(3) 0.002(2) 0.017(2) -0.005(2)
C42 0.018(3) 0.022(3) 0.020(3) 0.001(2) 0.005(2) 0.003(2)
C43 0.018(3) 0.029(3) 0.029(3) 0.009(3) 0.008(2) 0.006(2)
C44 0.026(3) 0.029(3) 0.023(3) 0.014(2) 0.006(2) 0.002(2)
C45 0.032(3) 0.037(3) 0.018(3) 0.000(3) 0.003(2) -0.006(3)
C46 0.026(3) 0.026(3) 0.032(3) -0.004(3) 0.006(2) -0.005(2)
C47 0.015(2) 0.020(3) 0.023(3) 0.001(2) 0.005(2) 0.004(2)
C48 0.028(3) 0.017(3) 0.015(2) -0.004(2) 0.005(2) -0.001(2)
C49 0.016(2) 0.025(3) 0.017(2) -0.001(2) 0.004(2) 0.000(2)
C50 0.022(3) 0.020(3) 0.026(3) 0.002(2) 0.006(2) -0.001(2)
C51 0.036(3) 0.043(4) 0.048(3) -0.009(3) 0.021(3) 0.008(3)
C52 0.025(3) 0.046(4) 0.044(3) 0.004(3) 0.003(2) -0.001(3)
C53 0.031(3) 0.025(3) 0.021(3) -0.003(2) 0.006(2) 0.004(2)
C54 0.036(3) 0.028(3) 0.024(3) 0.006(2) 0.012(2) 0.000(3)
C55 0.028(3) 0.037(3) 0.027(3) -0.003(3) 0.013(2) -0.003(3)
C56 0.024(3) 0.023(3) 0.018(2) -0.003(2) 0.010(2) 0.002(2)
C57 0.024(3) 0.033(3) 0.028(3) 0.010(2) 0.010(2) 0.011(2)
C58 0.048(4) 0.030(3) 0.055(4) -0.005(3) 0.004(3) 0.007(3)
C59 0.026(3) 0.040(3) 0.051(3) -0.007(3) -0.005(3) 0.012(3)
C60 0.036(3) 0.014(3) 0.024(3) 0.006(2) 0.010(2) -0.005(2)
C61 0.042(3) 0.023(3) 0.045(3) 0.010(3) 0.024(3) 0.007(3)
C63 0.062(6) 0.401(19) 0.266(13) 0.290(14) 0.058(7) 0.101(9)
C64 0.098(6) 0.095(6) 0.230(10) -0.069(7) 0.118(7) -0.025(5)
C65 0.070(5) 0.017(3) 0.071(4) 0.003(3) 0.046(4) 0.009(3)
C66 0.085(5) 0.021(3) 0.064(4) -0.016(3) 0.050(4) -0.014(3)
C67 0.044(4) 0.037(3) 0.053(4) -0.008(3) 0.027(3) -0.020(3)
C68 0.031(3) 0.021(3) 0.031(3) -0.001(2) 0.013(2) -0.009(2)
C69 0.021(3) 0.028(3) 0.036(3) -0.005(3) 0.008(2) -0.001(2)
C70 0.046(4) 0.046(4) 0.073(4) 0.024(3) 0.038(3) 0.018(3)
C71 0.053(4) 0.027(3) 0.048(3) 0.000(3) 0.020(3) -0.003(3)
C72 0.039(3) 0.031(3) 0.047(4) -0.005(3) 0.021(3) -0.001(3)
C122 0.041(4) 0.050(4) 0.084(5) 0.015(4) 0.025(3) 0.030(3)

loop_
_atom_type_symbol
_atom_type_description
_atom_type_scat_dispersion_real
_atom_type_scat_dispersion_imag
_atom_type_scat_source
C C 0.0033 0.0016 'International Tables Vol C Tables 4.2.6.8 and 6.1.1.4'
H H 0.0000 0.0000 'International Tables Vol C Tables 4.2.6.8 and 6.1.1.4'
N N 0.0061 0.0033 'International Tables Vol C Tables 4.2.6.8 and 6.1.1.4'
O O 0.0106 0.0060 'International Tables Vol C Tables 4.2.6.8 and 6.1.1.4'
F F 0.0171 0.0103 'International Tables Vol C Tables 4.2.6.8 and 6.1.1.4'
S S 0.1246 0.1234 'International Tables Vol C Tables 4.2.6.8 and 6.1.1.4'
Cu Cu 0.3201 1.2651 'International Tables Vol C Tables 4.2.6.8 and 6.1.1.4'

loop_
_geom_angle_atom_site_label_1
_geom_angle_atom_site_label_2
_geom_angle_atom_site_label_3
_geom_angle
_geom_angle_site_symmetry_1
_geom_angle_site_symmetry_3
_geom_angle_publ_flag
C1 Cu1 C2 135.16(19) . . ?
C1 Cu1 O1 103.57(16) . . ?
C2 Cu1 O1 109.62(16) . . ?
C1 Cu1 O2 107.95(16) . . ?
C2 Cu1 O2 99.69(16) . . ?
O1 Cu1 O2 92.92(12) . . ?
C6 O1 C3 108.9(4) . . ?
C6 O1 Cu1 125.2(4) . . ?
C3 O1 Cu1 124.9(3) . . ?
C2 N1 C42 171.2(4) . . ?
N2 C1 Cu1 178.5(4) . . ?
O5 S2 O4 115.3(3) . . ?
O5 S2 O3 115.5(2) . . ?
O4 S2 O3 115.9(3) . . ?
O5 S2 C72 103.1(2) . . ?
O4 S2 C72 102.6(2) . . ?
O3 S2 C72 101.4(2) . . ?
C7 O2 C10 109.3(3) . . ?
C7 O2 Cu1 126.5(3) . . ?
C10 O2 Cu1 119.4(3) . . ?
C1 N2 C11 175.9(4) . . ?
N1 C2 Cu1 176.4(4) . . ?
O1 C3 C4 103.6(6) . . ?
C5 C4 C3 112.0(9) . . ?
C4 C5 C6 102.2(6) . . ?
O1 C6 C5 107.4(5) . . ?
O2 C7 C8 103.7(4) . . ?
C9 C8 C7 103.6(5) . . ?
C8 C9 C10 103.8(5) . . ?
O2 C10 C9 106.0(4) . . ?
C12 C11 N2 118.0(4) . . ?
C12 C11 C16 123.6(4) . . ?
N2 C11 C16 118.4(4) . . ?
C13 C12 C11 116.8(4) . . ?
C13 C12 C30 121.7(4) . . ?
C11 C12 C30 121.4(4) . . ?
C14 C13 C12 121.4(4) . . ?
C13 C14 C15 120.0(4) . . ?
C16 C15 C14 121.7(4) . . ?
C15 C16 C11 116.5(4) . . ?
C15 C16 C17 122.5(4) . . ?
C11 C16 C17 120.9(4) . . ?
C22 C17 C26 120.9(4) . . ?
C22 C17 C16 120.5(4) . . ?
C26 C17 C16 118.6(4) . . ?
C22 C19 C21 112.4(4) . . ?
C22 C19 C20 110.5(4) . . ?
C21 C19 C20 110.7(4) . . ?
C17 C22 C23 119.0(5) . . ?
C17 C22 C19 122.3(4) . . ?
C23 C22 C19 118.7(4) . . ?
C24 C23 C22 120.6(5) . . ?
C23 C24 C25 119.9(5) . . ?
C24 C25 C26 122.2(5) . . ?
C25 C26 C17 117.4(5) . . ?
C25 C26 C27 120.2(4) . . ?
C17 C26 C27 122.4(4) . . ?
C29 C27 C26 110.0(4) . . ?
C29 C27 C28 111.3(5) . . ?
C26 C27 C28 111.8(5) . . ?
C31 C30 C38 121.3(4) . . ?
C31 C30 C12 118.3(4) . . ?
C38 C30 C12 120.4(4) . . ?
C35 C31 C30 118.0(4) . . ?
C35 C31 C32 118.7(4) . . ?
C30 C31 C32 123.3(4) . . ?
C31 C32 C34 111.0(4) . . ?
C31 C32 C33 113.3(4) . . ?
C34 C32 C33 109.0(4) . . ?
C36 C35 C31 121.1(4) . . ?
C37 C36 C35 120.3(4) . . ?
C36 C37 C38 121.3(4) . . ?
C37 C38 C30 117.9(4) . . ?
C37 C38 C39 121.1(4) . . ?
C30 C38 C39 120.9(4) . . ?
C38 C39 C40 113.6(4) . . ?
C38 C39 C41 111.1(4) . . ?
C40 C39 C41 109.5(4) . . ?
C47 C42 C43 124.0(4) . . ?
C47 C42 N1 118.7(4) . . ?
C43 C42 N1 117.3(4) . . ?
C42 C43 C44 116.4(4) . . ?
C42 C43 C60 119.8(4) . . ?
C44 C43 C60 123.8(4) . . ?
C45 C44 C43 121.2(4) . . ?
C44 C45 C46 120.3(4) . . ?
C45 C46 C47 121.2(4) . . ?
C46 C47 C42 116.8(4) . . ?
C46 C47 C48 121.8(4) . . ?
C42 C47 C48 121.4(4) . . ?
C49 C48 C56 120.9(4) . . ?
C49 C48 C47 120.2(4) . . ?
C56 C48 C47 118.9(4) . . ?
C53 C49 C48 118.7(4) . . ?
C53 C49 C50 119.7(4) . . ?
C48 C49 C50 121.5(4) . . ?
C49 C50 C52 113.1(4) . . ?
C49 C50 C51 110.1(4) . . ?
C52 C50 C51 110.1(4) . . ?
C54 C53 C49 121.0(4) . . ?
C53 C54 C55 119.5(4) . . ?
C54 C55 C56 121.9(4) . . ?
C55 C56 C48 118.0(4) . . ?
C55 C56 C57 119.6(4) . . ?
C48 C56 C57 122.4(4) . . ?
C56 C57 C58 110.9(4) . . ?
C56 C57 C59 112.6(4) . . ?
C58 C57 C59 110.4(4) . . ?
C68 C60 C61 121.0(4) . . ?
C68 C60 C43 119.4(4) . . ?
C61 C60 C43 119.5(4) . . ?
C65 C61 C60 118.9(5) . . ?
C65 C61 C122 120.2(5) . . ?
C60 C61 C122 120.8(5) . . ?
C61 C65 C66 121.2(5) . . ?
C65 C66 C67 120.1(5) . . ?
C68 C67 C66 120.5(5) . . ?
C67 C68 C60 118.3(5) . . ?
C67 C68 C69 120.6(4) . . ?
C60 C68 C69 121.0(4) . . ?
C71 C69 C68 112.4(4) . . ?
C71 C69 C70 111.3(4) . . ?
C68 C69 C70 112.2(4) . . ?
F2 C72 F1 107.6(4) . . ?
F2 C72 F3 107.3(4) . . ?
F1 C72 F3 106.2(4) . . ?
F2 C72 S2 112.0(4) . . ?
F1 C72 S2 112.3(4) . . ?
F3 C72 S2 111.2(4) . . ?
C64 C122 C63 111.2(7) . . ?
C64 C122 C61 114.7(6) . . ?
C63 C122 C61 109.5(5) . . ?

loop_
_geom_bond_atom_site_label_1
_geom_bond_atom_site_label_2
_geom_bond_distance
_geom_bond_site_symmetry_2
_geom_bond_publ_flag
Cu1 C1 1.902(5) . ?
Cu1 C2 1.903(5) . ?
Cu1 O1 2.125(3) . ?
Cu1 O2 2.187(3) . ?
O1 C6 1.422(6) . ?
O1 C3 1.436(6) . ?
N1 C2 1.161(5) . ?
N1 C42 1.427(6) . ?
F1 C72 1.334(6) . ?
C1 N2 1.165(5) . ?
S2 O5 1.446(3) . ?
S2 O4 1.451(4) . ?
S2 O3 1.459(4) . ?
S2 C72 1.835(5) . ?
F2 C72 1.329(5) . ?
O2 C7 1.443(5) . ?
O2 C10 1.452(5) . ?
N2 C11 1.412(5) . ?
F3 C72 1.348(5) . ?
C3 C4 1.474(9) . ?
C4 C5 1.361(11) . ?
C5 C6 1.532(8) . ?
C7 C8 1.543(7) . ?
C8 C9 1.447(7) . ?
C9 C10 1.512(6) . ?
C11 C12 1.409(6) . ?
C11 C16 1.412(6) . ?
C12 C13 1.391(6) . ?
C12 C30 1.507(6) . ?
C13 C14 1.389(6) . ?
C14 C15 1.394(6) . ?
C15 C16 1.389(6) . ?
C16 C17 1.492(6) . ?
C17 C22 1.406(6) . ?
C17 C26 1.409(6) . ?
C19 C22 1.531(6) . ?
C19 C21 1.535(7) . ?
C19 C20 1.542(6) . ?
C22 C23 1.409(6) . ?
C23 C24 1.377(7) . ?
C24 C25 1.377(7) . ?
C25 C26 1.407(7) . ?
C26 C27 1.525(7) . ?
C27 C29 1.511(7) . ?
C27 C28 1.525(7) . ?
C30 C31 1.413(6) . ?
C30 C38 1.420(6) . ?
C31 C35 1.402(6) . ?
C31 C32 1.533(6) . ?
C32 C34 1.540(6) . ?
C32 C33 1.542(6) . ?
C35 C36 1.387(6) . ?
C36 C37 1.385(6) . ?
C37 C38 1.396(6) . ?
C38 C39 1.522(6) . ?
C39 C40 1.531(6) . ?
C39 C41 1.538(6) . ?
C42 C47 1.398(6) . ?
C42 C43 1.401(6) . ?
C43 C44 1.402(6) . ?
C43 C60 1.494(6) . ?
C44 C45 1.384(6) . ?
C45 C46 1.389(6) . ?
C46 C47 1.394(6) . ?
C47 C48 1.509(6) . ?
C48 C49 1.407(6) . ?
C48 C56 1.412(6) . ?
C49 C53 1.402(6) . ?
C49 C50 1.519(6) . ?
C50 C52 1.531(6) . ?
C50 C51 1.542(6) . ?
C53 C54 1.381(6) . ?
C54 C55 1.390(6) . ?
C55 C56 1.392(6) . ?
C56 C57 1.527(6) . ?
C57 C58 1.533(6) . ?
C57 C59 1.534(6) . ?
C60 C68 1.407(6) . ?
C60 C61 1.416(6) . ?
C61 C65 1.379(7) . ?
C61 C122 1.540(7) . ?
C63 C122 1.509(9) . ?
C64 C122 1.492(8) . ?
C65 C66 1.382(7) . ?
C66 C67 1.405(7) . ?
C67 C68 1.399(6) . ?
C68 C69 1.522(6) . ?
C69 C71 1.522(6) . ?
C69 C70 1.536(6) . ?

loop_
_platon_squeeze_void_nr
_platon_squeeze_void_average_x
_platon_squeeze_void_average_y
_platon_squeeze_void_average_z
_platon_squeeze_void_volume
_platon_squeeze_void_count_electrons
1 0.108 0.229 0.750 8.6 0.5
2 0.108 0.271 0.250 8.6 0.4
3 0.437 0.136 0.287 169.0 42.2
4 0.437 0.364 0.787 168.9 42.2
5 0.217 0.692 0.518 11.5 0.4
6 0.217 0.808 0.018 11.6 0.2
7 0.563 0.636 0.213 168.9 42.3
8 0.563 0.864 0.713 168.9 42.2
9 0.783 0.192 0.982 11.5 0.4
10 0.783 0.308 0.482 11.5 0.2
11 0.892 0.729 0.750 8.6 0.5
12 0.892 0.771 0.250 8.6 0.5
